data_7060180
loop_
_publ_author_name
'Wang, Ya-Fei'
'Zhang, Bing-Bing'
'Li, Zhuo'
'Wang, Bing'
'Jiao, Lin-Yu'
'Wang, Chen'
'Yang, Lin'
'Ma, Hai-Xia'
'Pang, Ling-Yan'
'Ma, Xiao-Xun'

_publ_section_title
;
 Efficient TiO2/SubPc photocatalyst for degradation of organic dyes under
 visible light
;
_journal_issue 48
_journal_name_full 'New Journal of Chemistry'
_journal_page_first 21192
_journal_page_last 21200
_journal_paper_doi 10.1039/D0NJ04383D
_journal_volume 44
_journal_year 2020
_chemical_formula_sum 'C31 H17 B N6 O2'
_chemical_formula_weight 516.32
_space_group_IT_number 14
_space_group_name_Hall '-P 2yn'
_space_group_name_H-M_alt 'P 1 21/n 1'
_symmetry_cell_setting monoclinic
_symmetry_space_group_name_H-M 'P 1 21/n 1'
_atom_sites_solution_hydrogens geom
_atom_sites_solution_primary direct
_atom_sites_solution_secondary difmap
_audit_creation_method SHELXL-97
_audit_update_record
;
2020-10-28 deposited with the CCDC.	2020-11-18 downloaded from the CCDC.
;
_cell_angle_alpha 90.00
_cell_angle_beta 111.846(4)
_cell_angle_gamma 90.00
_cell_formula_units_Z 4
_cell_length_a 15.606(3)
_cell_length_b 9.991(2)
_cell_length_c 16.737(4)
_cell_measurement_reflns_used 624
_cell_measurement_temperature 296(2)
_cell_measurement_theta_max 16.17
_cell_measurement_theta_min 2.55
_cell_volume 2422.2(9)
_computing_structure_refinement 'SHELXL-97 (Sheldrick, 1997)'
_computing_structure_solution 'SHELXS-97 (Sheldrick, 1990)'
_diffrn_ambient_temperature 296(2)
_diffrn_measured_fraction_theta_full 0.993
_diffrn_measured_fraction_theta_max 0.993
_diffrn_measurement_device_type 'Bruker APEX-II CCD'
_diffrn_measurement_method '\f and \w scans'
_diffrn_radiation_monochromator graphite
_diffrn_radiation_source 'fine-focus sealed tube'
_diffrn_radiation_type MoK\a
_diffrn_radiation_wavelength 0.71073
_diffrn_reflns_av_R_equivalents 0.0822
_diffrn_reflns_av_sigmaI/netI 0.1031
_diffrn_reflns_limit_h_max 17
_diffrn_reflns_limit_h_min -18
_diffrn_reflns_limit_k_max 12
_diffrn_reflns_limit_k_min -8
_diffrn_reflns_limit_l_max 20
_diffrn_reflns_limit_l_min -18
_diffrn_reflns_number 12101
_diffrn_reflns_theta_full 25.42
_diffrn_reflns_theta_max 25.42
_diffrn_reflns_theta_min 1.52
_exptl_absorpt_coefficient_mu 0.092
_exptl_absorpt_correction_T_max 0.9855
_exptl_absorpt_correction_T_min 0.9819
_exptl_crystal_colour colorless
_exptl_crystal_density_diffrn 1.416
_exptl_crystal_density_method 'not measured'
_exptl_crystal_description block
_exptl_crystal_F_000 1064
_exptl_crystal_size_max 0.20
_exptl_crystal_size_mid 0.18
_exptl_crystal_size_min 0.16
_refine_diff_density_max 0.242
_refine_diff_density_min -0.168
_refine_diff_density_rms 0.044
_refine_ls_extinction_coef 0.0043(9)
_refine_ls_extinction_expression Fc^*^=kFc[1+0.001xFc^2^\l^3^/sin(2\q)]^-1/4^
_refine_ls_extinction_method SHELXL
_refine_ls_goodness_of_fit_ref 0.961
_refine_ls_hydrogen_treatment mixed
_refine_ls_matrix_type full
_refine_ls_number_parameters 362
_refine_ls_number_reflns 4446
_refine_ls_number_restraints 0
_refine_ls_restrained_S_all 0.961
_refine_ls_R_factor_all 0.1503
_refine_ls_R_factor_gt 0.0664
_refine_ls_shift/su_max 0.000
_refine_ls_shift/su_mean 0.000
_refine_ls_structure_factor_coef Fsqd
_refine_ls_weighting_details 'calc w=1/[\s^2^(Fo^2^)+(0.0618P)^2^+0.0000P] where P=(Fo^2^+2Fc^2^)/3'
_refine_ls_weighting_scheme calc
_refine_ls_wR_factor_gt 0.1367
_refine_ls_wR_factor_ref 0.1716
_reflns_number_gt 2039
_reflns_number_total 4446
_reflns_threshold_expression >2sigma(I)
_cod_data_source_file d0nj04383d2.cif
_cod_data_source_block xb7460_0m
_cod_original_cell_volume 2422.3(9)
_cod_original_sg_symbol_H-M p21/n
_cod_database_code 7060180

loop_
_symmetry_equiv_pos_as_xyz
'x, y, z'
'-x+1/2, y+1/2, -z+1/2'
'-x, -y, -z'
'x-1/2, -y-1/2, z-1/2'

loop_
_atom_site_label
_atom_site_type_symbol
_atom_site_fract_x
_atom_site_fract_y
_atom_site_fract_z
_atom_site_U_iso_or_equiv
_atom_site_adp_type
_atom_site_occupancy
_atom_site_symmetry_multiplicity
_atom_site_calc_flag
_atom_site_refinement_flags
_atom_site_disorder_assembly
_atom_site_disorder_group
B1 B 0.9891(3) 0.3367(5) 0.2398(3) 0.0527(12) Uani 1 1 d . . .
C1 C 0.9489(3) 0.2575(4) 0.3636(2) 0.0567(10) Uani 1 1 d . . .
C2 C 0.9875(3) 0.2754(4) 0.4570(2) 0.0591(11) Uani 1 1 d . . .
C3 C 0.9624(3) 0.2236(5) 0.5222(3) 0.0832(15) Uani 1 1 d . . .
H3 H 0.9090 0.1731 0.5100 0.100 Uiso 1 1 calc R . .
C4 C 1.0202(4) 0.2501(6) 0.6059(3) 0.0941(16) Uani 1 1 d . . .
H4 H 1.0058 0.2145 0.6508 0.113 Uiso 1 1 calc R . .
C5 C 1.0992(3) 0.3283(5) 0.6254(3) 0.0883(15) Uani 1 1 d . . .
H5 H 1.1342 0.3493 0.6825 0.106 Uiso 1 1 calc R . .
C6 C 1.1255(3) 0.3743(5) 0.5613(3) 0.0751(13) Uani 1 1 d . . .
H6 H 1.1802 0.4219 0.5742 0.090 Uiso 1 1 calc R . .
C7 C 1.0696(3) 0.3490(4) 0.4768(2) 0.0578(10) Uani 1 1 d . . .
C8 C 1.0820(3) 0.3722(4) 0.3969(2) 0.0559(10) Uani 1 1 d . . .
C9 C 1.1619(3) 0.3610(4) 0.3060(3) 0.0555(10) Uani 1 1 d . . .
C10 C 1.2393(3) 0.3214(4) 0.2838(2) 0.0559(10) Uani 1 1 d . . .
C11 C 1.3339(3) 0.3298(4) 0.3277(3) 0.0708(12) Uani 1 1 d . . .
H11 H 1.3583 0.3763 0.3794 0.085 Uiso 1 1 calc R . .
C12 C 1.3911(3) 0.2682(5) 0.2933(3) 0.0827(14) Uani 1 1 d . . .
H12 H 1.4548 0.2745 0.3214 0.099 Uiso 1 1 calc R . .
C13 C 1.3546(3) 0.1963(4) 0.2167(3) 0.0782(14) Uani 1 1 d . . .
H13 H 1.3946 0.1544 0.1950 0.094 Uiso 1 1 calc R . .
C14 C 1.2612(3) 0.1858(4) 0.1724(3) 0.0639(11) Uani 1 1 d . . .
H14 H 1.2377 0.1371 0.1215 0.077 Uiso 1 1 calc R . .
C15 C 1.2028(3) 0.2494(4) 0.2052(2) 0.0528(10) Uani 1 1 d . . .
C16 C 1.1032(2) 0.2459(4) 0.1806(2) 0.0524(10) Uani 1 1 d . . .
C17 C 0.9653(2) 0.1336(4) 0.1448(2) 0.0487(9) Uani 1 1 d . . .
C18 C 0.9057(2) 0.0175(4) 0.1262(2) 0.0478(9) Uani 1 1 d . . .
C19 C 0.8924(2) -0.0870(4) 0.0687(2) 0.0594(11) Uani 1 1 d . . .
H19 H 0.9216 -0.0882 0.0293 0.071 Uiso 1 1 calc R . .
C20 C 0.8348(3) -0.1892(4) 0.0716(3) 0.0637(11) Uani 1 1 d . . .
H20 H 0.8236 -0.2592 0.0324 0.076 Uiso 1 1 calc R . .
C21 C 0.7933(3) -0.1906(4) 0.1309(3) 0.0661(11) Uani 1 1 d . . .
H21 H 0.7554 -0.2622 0.1313 0.079 Uiso 1 1 calc R . .
C22 C 0.8062(2) -0.0897(4) 0.1892(2) 0.0622(11) Uani 1 1 d . . .
H22 H 0.7786 -0.0926 0.2298 0.075 Uiso 1 1 calc R . .
C23 C 0.8618(2) 0.0177(4) 0.1863(2) 0.0503(10) Uani 1 1 d . . .
C24 C 0.8911(2) 0.1371(4) 0.2382(2) 0.0522(10) Uani 1 1 d . . .
C25 C 0.8760(3) 0.4524(4) 0.1175(2) 0.0568(10) Uani 1 1 d . . .
C26 C 0.7833(3) 0.4395(4) 0.1009(3) 0.0702(12) Uani 1 1 d . . .
H26 H 0.7638 0.4294 0.1468 0.084 Uiso 1 1 calc R . .
C27 C 0.7184(3) 0.4412(4) 0.0182(3) 0.0680(12) Uani 1 1 d . . .
H27 H 0.6560 0.4317 0.0083 0.082 Uiso 1 1 calc R . .
C28 C 0.7471(3) 0.4570(4) -0.0492(3) 0.0585(11) Uani 1 1 d . . .
C29 C 0.8390(3) 0.4682(4) -0.0342(3) 0.0752(13) Uani 1 1 d . . .
H29 H 0.8581 0.4779 -0.0803 0.090 Uiso 1 1 calc R . .
C30 C 0.9039(3) 0.4651(4) 0.0488(3) 0.0758(13) Uani 1 1 d . . .
H30 H 0.9663 0.4717 0.0584 0.091 Uiso 1 1 calc R . .
C31 C 0.6791(4) 0.4637(4) -0.1382(3) 0.0767(13) Uani 1 1 d . . .
H31 H 0.7013 0.4775 -0.1820 0.092 Uiso 1 1 calc R . .
N1 N 1.00317(19) 0.3308(3) 0.33281(18) 0.0523(8) Uani 1 1 d . . .
N2 N 1.1602(2) 0.3944(3) 0.38365(19) 0.0584(9) Uani 1 1 d . . .
N3 N 1.08388(19) 0.3249(3) 0.23788(18) 0.0497(8) Uani 1 1 d . . .
N4 N 1.0420(2) 0.1568(3) 0.12869(18) 0.0538(8) Uani 1 1 d . . .
N5 N 0.94394(19) 0.2080(3) 0.20397(18) 0.0491(8) Uani 1 1 d . . .
N6 N 0.88796(19) 0.1671(3) 0.31527(19) 0.0587(9) Uani 1 1 d . . .
O1 O 0.93779(18) 0.4568(3) 0.19973(15) 0.0701(8) Uani 1 1 d . . .
O2 O 0.5969(2) 0.4526(4) -0.1582(2) 0.1090(13) Uani 1 1 d . . .

loop_
_atom_site_aniso_label
_atom_site_aniso_U_11
_atom_site_aniso_U_22
_atom_site_aniso_U_33
_atom_site_aniso_U_23
_atom_site_aniso_U_13
_atom_site_aniso_U_12
B1 0.053(3) 0.045(3) 0.050(3) 0.000(2) 0.008(2) 0.006(2)
C1 0.048(2) 0.067(3) 0.054(3) -0.009(2) 0.018(2) 0.002(2)
C2 0.055(2) 0.080(3) 0.042(2) -0.009(2) 0.0183(19) 0.007(2)
C3 0.074(3) 0.118(4) 0.060(3) -0.008(3) 0.028(3) -0.008(3)
C4 0.094(4) 0.137(5) 0.060(3) 0.007(3) 0.038(3) 0.002(4)
C5 0.093(4) 0.114(4) 0.053(3) -0.020(3) 0.021(3) -0.006(3)
C6 0.076(3) 0.087(3) 0.054(3) -0.017(2) 0.015(2) -0.009(3)
C7 0.061(2) 0.062(3) 0.048(2) -0.010(2) 0.018(2) 0.000(2)
C8 0.053(2) 0.054(3) 0.059(3) -0.003(2) 0.019(2) -0.005(2)
C9 0.059(2) 0.042(2) 0.059(3) -0.003(2) 0.014(2) -0.012(2)
C10 0.057(2) 0.052(3) 0.058(2) -0.002(2) 0.021(2) -0.011(2)
C11 0.062(3) 0.061(3) 0.085(3) -0.014(2) 0.022(2) -0.017(2)
C12 0.051(3) 0.080(4) 0.113(4) -0.016(3) 0.026(3) -0.016(3)
C13 0.066(3) 0.066(3) 0.112(4) -0.015(3) 0.045(3) -0.015(3)
C14 0.068(3) 0.058(3) 0.067(3) -0.003(2) 0.028(2) -0.013(2)
C15 0.058(2) 0.047(2) 0.058(2) 0.002(2) 0.027(2) -0.010(2)
C16 0.057(2) 0.051(2) 0.047(2) 0.001(2) 0.0166(19) -0.001(2)
C17 0.048(2) 0.052(2) 0.039(2) 0.0055(19) 0.0080(17) 0.008(2)
C18 0.040(2) 0.043(2) 0.049(2) 0.0000(19) 0.0027(17) -0.0006(18)
C19 0.057(2) 0.059(3) 0.055(2) -0.007(2) 0.012(2) 0.004(2)
C20 0.070(3) 0.045(3) 0.064(3) -0.006(2) 0.011(2) -0.003(2)
C21 0.067(3) 0.059(3) 0.065(3) 0.001(2) 0.016(2) -0.009(2)
C22 0.052(2) 0.069(3) 0.063(3) 0.003(2) 0.018(2) -0.003(2)
C23 0.039(2) 0.053(3) 0.048(2) 0.002(2) 0.0038(18) 0.0012(19)
C24 0.042(2) 0.059(3) 0.050(2) -0.003(2) 0.0111(18) 0.006(2)
C25 0.068(3) 0.041(2) 0.055(3) 0.003(2) 0.016(2) 0.010(2)
C26 0.074(3) 0.076(3) 0.066(3) 0.011(2) 0.033(2) 0.001(3)
C27 0.070(3) 0.066(3) 0.069(3) 0.008(2) 0.027(2) -0.006(2)
C28 0.060(3) 0.044(2) 0.057(3) -0.002(2) 0.006(2) -0.003(2)
C29 0.084(3) 0.088(4) 0.056(3) 0.002(2) 0.029(3) 0.008(3)
C30 0.059(3) 0.093(4) 0.076(3) 0.006(3) 0.026(2) 0.009(2)
C31 0.095(4) 0.053(3) 0.069(3) -0.006(2) 0.017(3) -0.005(3)
N1 0.0476(18) 0.056(2) 0.0469(19) -0.0057(16) 0.0099(15) 0.0027(16)
N2 0.067(2) 0.049(2) 0.053(2) -0.0084(16) 0.0151(17) -0.0062(17)
N3 0.0563(19) 0.0465(19) 0.0435(18) -0.0056(15) 0.0153(15) -0.0082(16)
N4 0.0568(19) 0.055(2) 0.0463(18) -0.0002(16) 0.0158(15) -0.0030(18)
N5 0.0457(17) 0.052(2) 0.0454(18) -0.0044(16) 0.0117(15) 0.0029(16)
N6 0.0462(18) 0.073(2) 0.054(2) -0.0102(18) 0.0162(15) 0.0008(18)
O1 0.0806(19) 0.0574(18) 0.0496(16) -0.0033(14) -0.0020(14) 0.0140(15)
O2 0.084(2) 0.104(3) 0.105(3) 0.007(2) -0.004(2) -0.018(2)

loop_
_atom_type_symbol
_atom_type_description
_atom_type_scat_dispersion_real
_atom_type_scat_dispersion_imag
_atom_type_scat_source
C C 0.0033 0.0016 'International Tables Vol C Tables 4.2.6.8 and 6.1.1.4'
H H 0.0000 0.0000 'International Tables Vol C Tables 4.2.6.8 and 6.1.1.4'
N N 0.0061 0.0033 'International Tables Vol C Tables 4.2.6.8 and 6.1.1.4'
O O 0.0106 0.0060 'International Tables Vol C Tables 4.2.6.8 and 6.1.1.4'
B B 0.0013 0.0007 'International Tables Vol C Tables 4.2.6.8 and 6.1.1.4'

loop_
_geom_angle_atom_site_label_1
_geom_angle_atom_site_label_2
_geom_angle_atom_site_label_3
_geom_angle
_geom_angle_site_symmetry_1
_geom_angle_site_symmetry_3
_geom_angle_publ_flag
O1 B1 N5 115.5(3) . . ?
O1 B1 N1 110.8(3) . . ?
N5 B1 N1 104.6(3) . . ?
O1 B1 N3 115.6(4) . . ?
N5 B1 N3 104.3(3) . . ?
N1 B1 N3 104.9(3) . . ?
N6 C1 N1 122.4(3) . . ?
N6 C1 C2 130.1(4) . . ?
N1 C1 C2 105.8(3) . . ?
C3 C2 C7 120.5(4) . . ?
C3 C2 C1 132.1(4) . . ?
C7 C2 C1 107.0(3) . . ?
C4 C3 C2 117.3(4) . . ?
C4 C3 H3 121.4 . . ?
C2 C3 H3 121.4 . . ?
C3 C4 C5 122.2(4) . . ?
C3 C4 H4 118.9 . . ?
C5 C4 H4 118.9 . . ?
C6 C5 C4 120.3(4) . . ?
C6 C5 H5 119.9 . . ?
C4 C5 H5 119.9 . . ?
C5 C6 C7 118.9(4) . . ?
C5 C6 H6 120.5 . . ?
C7 C6 H6 120.5 . . ?
C6 C7 C2 120.7(4) . . ?
C6 C7 C8 132.0(4) . . ?
C2 C7 C8 106.9(3) . . ?
N2 C8 N1 122.2(3) . . ?
N2 C8 C7 128.8(3) . . ?
N1 C8 C7 106.8(3) . . ?
N2 C9 N3 122.4(3) . . ?
N2 C9 C10 129.2(3) . . ?
N3 C9 C10 106.4(3) . . ?
C11 C10 C15 120.1(4) . . ?
C11 C10 C9 132.5(4) . . ?
C15 C10 C9 107.0(3) . . ?
C12 C11 C10 118.8(4) . . ?
C12 C11 H11 120.6 . . ?
C10 C11 H11 120.6 . . ?
C11 C12 C13 120.6(4) . . ?
C11 C12 H12 119.7 . . ?
C13 C12 H12 119.7 . . ?
C14 C13 C12 121.7(4) . . ?
C14 C13 H13 119.2 . . ?
C12 C13 H13 119.2 . . ?
C13 C14 C15 118.4(4) . . ?
C13 C14 H14 120.8 . . ?
C15 C14 H14 120.8 . . ?
C14 C15 C10 120.4(3) . . ?
C14 C15 C16 132.1(4) . . ?
C10 C15 C16 107.0(3) . . ?
N4 C16 N3 123.0(3) . . ?
N4 C16 C15 128.4(4) . . ?
N3 C16 C15 106.3(3) . . ?
N4 C17 N5 121.6(3) . . ?
N4 C17 C18 130.2(4) . . ?
N5 C17 C18 106.3(3) . . ?
C19 C18 C23 120.6(4) . . ?
C19 C18 C17 132.4(4) . . ?
C23 C18 C17 106.8(3) . . ?
C20 C19 C18 117.9(4) . . ?
C20 C19 H19 121.0 . . ?
C18 C19 H19 121.0 . . ?
C21 C20 C19 121.6(4) . . ?
C21 C20 H20 119.2 . . ?
C19 C20 H20 119.2 . . ?
C22 C21 C20 121.7(4) . . ?
C22 C21 H21 119.1 . . ?
C20 C21 H21 119.1 . . ?
C21 C22 C23 118.1(4) . . ?
C21 C22 H22 120.9 . . ?
C23 C22 H22 120.9 . . ?
C22 C23 C18 119.9(4) . . ?
C22 C23 C24 132.5(4) . . ?
C18 C23 C24 107.5(3) . . ?
N6 C24 N5 122.1(3) . . ?
N6 C24 C23 130.1(4) . . ?
N5 C24 C23 106.4(3) . . ?
O1 C25 C26 120.3(4) . . ?
O1 C25 C30 121.2(4) . . ?
C26 C25 C30 118.4(4) . . ?
C25 C26 C27 121.7(4) . . ?
C25 C26 H26 119.1 . . ?
C27 C26 H26 119.1 . . ?
C28 C27 C26 119.1(4) . . ?
C28 C27 H27 120.5 . . ?
C26 C27 H27 120.5 . . ?
C29 C28 C27 120.1(4) . . ?
C29 C28 C31 119.6(4) . . ?
C27 C28 C31 120.3(4) . . ?
C28 C29 C30 120.6(4) . . ?
C28 C29 H29 119.7 . . ?
C30 C29 H29 119.7 . . ?
C25 C30 C29 120.0(4) . . ?
C25 C30 H30 120.0 . . ?
C29 C30 H30 120.0 . . ?
O2 C31 C28 124.6(5) . . ?
O2 C31 H31 117.7 . . ?
C28 C31 H31 117.7 . . ?
C1 N1 C8 111.9(3) . . ?
C1 N1 B1 123.2(3) . . ?
C8 N1 B1 123.4(3) . . ?
C8 N2 C9 117.6(3) . . ?
C16 N3 C9 112.2(3) . . ?
C16 N3 B1 122.8(3) . . ?
C9 N3 B1 122.8(3) . . ?
C17 N4 C16 116.9(3) . . ?
C24 N5 C17 111.6(3) . . ?
C24 N5 B1 123.5(3) . . ?
C17 N5 B1 123.7(3) . . ?
C1 N6 C24 117.3(3) . . ?
C25 O1 B1 120.0(3) . . ?

loop_
_geom_bond_atom_site_label_1
_geom_bond_atom_site_label_2
_geom_bond_distance
_geom_bond_site_symmetry_2
_geom_bond_publ_flag
B1 O1 1.460(5) . ?
B1 N5 1.482(5) . ?
B1 N1 1.490(5) . ?
B1 N3 1.497(5) . ?
C1 N6 1.342(5) . ?
C1 N1 1.358(4) . ?
C1 C2 1.462(5) . ?
C2 C3 1.389(5) . ?
C2 C7 1.405(5) . ?
C3 C4 1.380(6) . ?
C3 H3 0.9300 . ?
C4 C5 1.393(6) . ?
C4 H4 0.9300 . ?
C5 C6 1.364(6) . ?
C5 H5 0.9300 . ?
C6 C7 1.381(5) . ?
C6 H6 0.9300 . ?
C7 C8 1.439(5) . ?
C8 N2 1.339(4) . ?
C8 N1 1.361(4) . ?
C9 N2 1.352(4) . ?
C9 N3 1.371(4) . ?
C9 C10 1.444(5) . ?
C10 C11 1.386(5) . ?
C10 C15 1.419(5) . ?
C11 C12 1.375(5) . ?
C11 H11 0.9300 . ?
C12 C13 1.392(6) . ?
C12 H12 0.9300 . ?
C13 C14 1.372(5) . ?
C13 H13 0.9300 . ?
C14 C15 1.380(5) . ?
C14 H14 0.9300 . ?
C15 C16 1.453(5) . ?
C16 N4 1.357(4) . ?
C16 N3 1.360(4) . ?
C17 N4 1.343(4) . ?
C17 N5 1.375(4) . ?
C17 C18 1.446(5) . ?
C18 C19 1.382(5) . ?
C18 C23 1.412(5) . ?
C19 C20 1.373(5) . ?
C19 H19 0.9300 . ?
C20 C21 1.372(5) . ?
C20 H20 0.9300 . ?
C21 C22 1.366(5) . ?
C21 H21 0.9300 . ?
C22 C23 1.393(5) . ?
C22 H22 0.9300 . ?
C23 C24 1.446(5) . ?
C24 N6 1.344(4) . ?
C24 N5 1.363(4) . ?
C25 O1 1.356(4) . ?
C25 C26 1.375(5) . ?
C25 C30 1.377(5) . ?
C26 C27 1.378(5) . ?
C26 H26 0.9300 . ?
C27 C28 1.368(5) . ?
C27 H27 0.9300 . ?
C28 C29 1.366(5) . ?
C28 C31 1.474(5) . ?
C29 C30 1.382(5) . ?
C29 H29 0.9300 . ?
C30 H30 0.9300 . ?
C31 O2 1.204(5) . ?
C31 H31 0.9300 . ?
